data_1506008
loop_
_publ_author_name
'Korendovych, Ivan V.'
'Cho, Mimi'
'Butler, Phillip L.'
'Staples, Richard J.'
'Rybak-Akimova, Elena V'

_publ_section_title
;
 Anion binding to monotopic and ditopic macrocyclic amides.
;
_journal_issue 15
_journal_name_full 'Organic letters'
_journal_page_first 3171
_journal_page_last 3174
_journal_paper_doi 10.1021/ol060786r
_journal_volume 8
_journal_year 2006
_chemical_formula_moiety 'C14 H20 N4 O2'
_chemical_formula_sum 'C14 H20 N4 O2'
_chemical_formula_weight 276.34
_chemical_name_systematic
; 
 ? 
;
_space_group_IT_number 14
_symmetry_cell_setting monoclinic
_symmetry_space_group_name_Hall '-P 2ybc'
_symmetry_space_group_name_H-M 'P 1 21/c 1'
_atom_sites_solution_hydrogens geom
_atom_sites_solution_primary direct
_atom_sites_solution_secondary difmap
_audit_creation_method SHELXL-97
_cell_angle_alpha 90.00
_cell_angle_beta 104.201(4)
_cell_angle_gamma 90.00
_cell_formula_units_Z 4
_cell_length_a 6.0458(13)
_cell_length_b 19.101(4)
_cell_length_c 12.283(2)
_cell_measurement_reflns_used 1281
_cell_measurement_temperature 173(2)
_cell_measurement_theta_max 22.21
_cell_measurement_theta_min 2.73
_cell_volume 1375.1(5)
_computing_cell_refinement 'Bruker SMART'
_computing_data_collection 'Bruker SMART'
_computing_data_reduction 'Bruker SAINT'
_computing_molecular_graphics 'Bruker SHELXTL'
_computing_publication_material 'Bruker SHELXTL'
_computing_structure_refinement 'Bruker SHELXTL'
_computing_structure_solution 'Bruker SHELXTL'
_diffrn_ambient_temperature 173(2)
_diffrn_measured_fraction_theta_full 1.000
_diffrn_measured_fraction_theta_max 0.967
_diffrn_measurement_device_type 'CCD area detector'
_diffrn_measurement_method 'phi and omega scans'
_diffrn_radiation_monochromator graphite
_diffrn_radiation_source 'sealed tube'
_diffrn_radiation_type MoK\a
_diffrn_radiation_wavelength 0.71073
_diffrn_reflns_av_R_equivalents 0.0937
_diffrn_reflns_av_sigmaI/netI 0.1404
_diffrn_reflns_limit_h_max 8
_diffrn_reflns_limit_h_min -7
_diffrn_reflns_limit_k_max 23
_diffrn_reflns_limit_k_min -25
_diffrn_reflns_limit_l_max 16
_diffrn_reflns_limit_l_min -15
_diffrn_reflns_number 10290
_diffrn_reflns_theta_full 25.00
_diffrn_reflns_theta_max 28.30
_diffrn_reflns_theta_min 2.02
_exptl_absorpt_coefficient_mu 0.092
_exptl_absorpt_correction_type none
_exptl_crystal_colour colorless
_exptl_crystal_density_diffrn 1.335
_exptl_crystal_density_meas 0
_exptl_crystal_density_method 'not measured'
_exptl_crystal_description needle
_exptl_crystal_F_000 592
_exptl_crystal_size_max 0.14
_exptl_crystal_size_mid 0.12
_exptl_crystal_size_min 0.08
_refine_diff_density_max 0.240
_refine_diff_density_min -0.218
_refine_diff_density_rms 0.059
_refine_ls_extinction_method none
_refine_ls_goodness_of_fit_ref 0.772
_refine_ls_hydrogen_treatment mixed
_refine_ls_matrix_type full
_refine_ls_number_parameters 261
_refine_ls_number_reflns 3299
_refine_ls_number_restraints 0
_refine_ls_restrained_S_all 0.772
_refine_ls_R_factor_all 0.1567
_refine_ls_R_factor_gt 0.0573
_refine_ls_shift/su_max 0.000
_refine_ls_shift/su_mean 0.000
_refine_ls_structure_factor_coef Fsqd
_refine_ls_weighting_details 'calc w=1/[\s^2^(Fo^2^)+(0.0849P)^2^+0.0000P] where P=(Fo^2^+2Fc^2^)/3'
_refine_ls_weighting_scheme calc
_refine_ls_wR_factor_gt 0.1363
_refine_ls_wR_factor_ref 0.1667
_reflns_number_gt 1115
_reflns_number_total 3299
_reflns_threshold_expression >2sigma(I)
_cod_data_source_file ol060786rsi20060331_091614.cif
_cod_data_source_block II
_cod_original_sg_symbol_H-M 'P 21/c'
_cod_database_code 1506008

loop_
_symmetry_equiv_pos_as_xyz
'x, y, z'
'-x, y+1/2, -z+1/2'
'-x, -y, -z'
'x, -y-1/2, z-1/2'

loop_
_atom_site_label
_atom_site_type_symbol
_atom_site_fract_x
_atom_site_fract_y
_atom_site_fract_z
_atom_site_U_iso_or_equiv
_atom_site_adp_type
_atom_site_occupancy
_atom_site_symmetry_multiplicity
_atom_site_calc_flag
O1 O 1.2929(3) 0.39864(10) 0.49698(15) 0.0563(6) Uani 1 1 d
N1 N 0.8563(4) 0.48485(11) 0.30131(16) 0.0400(6) Uani 1 1 d
C1 C 0.7964(5) 0.54362(14) 0.2425(2) 0.0377(7) Uani 1 1 d
O2 O 0.4732(3) 0.59531(10) 0.11600(15) 0.0515(6) Uani 1 1 d
N2 N 0.9340(5) 0.36711(13) 0.40395(19) 0.0475(7) Uani 1 1 d
H2N H 0.804(5) 0.3860(15) 0.360(2) 0.062(9) Uiso 1 1 d
C2 C 0.9443(5) 0.59939(16) 0.2495(2) 0.0448(7) Uani 1 1 d
H2 H 0.882(5) 0.6417(15) 0.208(2) 0.055(9) Uiso 1 1 d
N3 N 0.5135(4) 0.32758(12) 0.21903(16) 0.0409(6) Uani 1 1 d
C3 C 1.1584(5) 0.59369(16) 0.3194(2) 0.0465(8) Uani 1 1 d
H3 H 1.261(4) 0.6342(14) 0.319(2) 0.054(8) Uiso 1 1 d
C4 C 1.2214(5) 0.53349(15) 0.3809(2) 0.0438(7) Uani 1 1 d
H4 H 1.383(4) 0.5259(12) 0.431(2) 0.044(7) Uiso 1 1 d
N4 N 0.4644(4) 0.47974(14) 0.15970(18) 0.0460(7) Uani 1 1 d
H4N H 0.535(5) 0.4406(15) 0.200(2) 0.062(9) Uiso 1 1 d
C5 C 1.0628(5) 0.47989(14) 0.36967(19) 0.0391(7) Uani 1 1 d
C6 C 1.1090(5) 0.41120(15) 0.4310(2) 0.0426(7) Uani 1 1 d
C7 C 0.9232(6) 0.29844(16) 0.4506(2) 0.0508(8) Uani 1 1 d
H7A H 1.099(5) 0.2846(14) 0.480(2) 0.069(9) Uiso 1 1 d
H7B H 0.853(5) 0.3040(14) 0.513(2) 0.061(9) Uiso 1 1 d
C8 C 0.7822(5) 0.25044(16) 0.3632(2) 0.0458(8) Uani 1 1 d
H8B H 0.764(4) 0.2062(12) 0.3994(17) 0.027(6) Uiso 1 1 d
H8A H 0.862(4) 0.2355(13) 0.305(2) 0.041(7) Uiso 1 1 d
C9 C 0.5408(5) 0.27336(17) 0.3069(2) 0.0452(8) Uani 1 1 d
H9A H 0.454(5) 0.2291(15) 0.274(2) 0.053(8) Uiso 1 1 d
H9B H 0.464(5) 0.2916(14) 0.367(2) 0.059(9) Uiso 1 1 d
C10 C 0.2665(5) 0.33912(17) 0.1747(2) 0.0452(7) Uani 1 1 d
H10B H 0.204(4) 0.3604(12) 0.240(2) 0.037(7) Uiso 1 1 d
H10A H 0.189(4) 0.2911(14) 0.156(2) 0.052(8) Uiso 1 1 d
C11 C 0.1947(6) 0.38801(16) 0.0745(2) 0.0479(8) Uani 1 1 d
H11B H 0.032(5) 0.3818(12) 0.044(2) 0.042(7) Uiso 1 1 d
H11A H 0.279(5) 0.3724(15) 0.016(2) 0.066(9) Uiso 1 1 d
C12 C 0.2319(5) 0.46514(17) 0.0983(3) 0.0485(8) Uani 1 1 d
H12B H 0.203(4) 0.4886(13) 0.026(2) 0.048(8) Uiso 1 1 d
H12A H 0.123(4) 0.4845(12) 0.1394(19) 0.032(7) Uiso 1 1 d
C13 C 0.5612(5) 0.54250(16) 0.1671(2) 0.0428(7) Uani 1 1 d
C14 C 0.6119(6) 0.3034(2) 0.1284(3) 0.0521(8) Uani 1 1 d
H14C H 0.549(5) 0.2588(16) 0.097(2) 0.069(10) Uiso 1 1 d
H14A H 0.782(5) 0.2921(13) 0.158(2) 0.045(7) Uiso 1 1 d
H14B H 0.597(5) 0.3404(16) 0.069(3) 0.071(10) Uiso 1 1 d

loop_
_atom_site_aniso_label
_atom_site_aniso_U_11
_atom_site_aniso_U_22
_atom_site_aniso_U_33
_atom_site_aniso_U_23
_atom_site_aniso_U_13
_atom_site_aniso_U_12
O1 0.0492(13) 0.0593(15) 0.0497(11) 0.0086(10) -0.0087(10) -0.0032(10)
N1 0.0430(15) 0.0421(15) 0.0309(11) -0.0015(10) 0.0014(11) 0.0001(11)
C1 0.0418(17) 0.0378(17) 0.0320(13) -0.0001(12) 0.0057(12) 0.0014(13)
O2 0.0567(14) 0.0474(12) 0.0479(11) 0.0090(10) 0.0079(10) 0.0101(11)
N2 0.0485(16) 0.0456(16) 0.0415(13) 0.0087(12) -0.0021(12) -0.0019(14)
C2 0.054(2) 0.0439(19) 0.0350(14) 0.0013(14) 0.0081(14) -0.0019(16)
N3 0.0390(14) 0.0463(14) 0.0358(12) 0.0020(10) 0.0063(10) 0.0003(11)
C3 0.059(2) 0.0384(19) 0.0417(15) -0.0070(14) 0.0107(15) -0.0119(16)
C4 0.0428(19) 0.046(2) 0.0376(14) -0.0017(13) 0.0006(14) -0.0043(15)
N4 0.0428(16) 0.0454(17) 0.0421(13) 0.0016(12) -0.0046(11) 0.0011(12)
C5 0.0449(18) 0.0413(17) 0.0292(13) -0.0018(12) 0.0052(13) -0.0027(14)
C6 0.0471(19) 0.0469(18) 0.0303(13) 0.0005(13) 0.0028(14) 0.0029(15)
C7 0.060(2) 0.047(2) 0.0400(15) 0.0080(14) 0.0021(16) -0.0054(16)
C8 0.055(2) 0.0402(19) 0.0392(15) 0.0037(14) 0.0062(15) -0.0030(15)
C9 0.0489(19) 0.0453(19) 0.0387(15) 0.0077(14) 0.0057(15) -0.0033(16)
C10 0.0386(18) 0.050(2) 0.0433(16) -0.0002(14) 0.0039(14) -0.0029(15)
C11 0.0389(19) 0.061(2) 0.0391(16) -0.0045(14) 0.0000(15) 0.0018(16)
C12 0.0350(18) 0.061(2) 0.0418(16) -0.0002(15) -0.0045(15) 0.0051(16)
C13 0.0474(19) 0.0437(19) 0.0342(14) 0.0004(13) 0.0042(13) 0.0060(15)
C14 0.049(2) 0.065(2) 0.0423(17) -0.0009(17) 0.0102(16) 0.0082(18)

loop_
_atom_type_symbol
_atom_type_description
_atom_type_scat_dispersion_real
_atom_type_scat_dispersion_imag
_atom_type_scat_source
C C 0.0033 0.0016 'International Tables Vol C Tables 4.2.6.8 and 6.1.1.4'
H H 0.0000 0.0000 'International Tables Vol C Tables 4.2.6.8 and 6.1.1.4'
N N 0.0061 0.0033 'International Tables Vol C Tables 4.2.6.8 and 6.1.1.4'
O O 0.0106 0.0060 'International Tables Vol C Tables 4.2.6.8 and 6.1.1.4'

loop_
_geom_angle_atom_site_label_1
_geom_angle_atom_site_label_2
_geom_angle_atom_site_label_3
_geom_angle
C5 N1 C1 119.4(2)
N1 C1 C2 122.0(3)
N1 C1 C13 114.4(2)
C2 C1 C13 123.6(3)
C6 N2 C7 126.1(3)
C6 N2 H2N 114.5(18)
C7 N2 H2N 118.7(18)
C3 C2 C1 118.4(3)
C3 C2 H2 125.2(17)
C1 C2 H2 116.3(17)
C14 N3 C10 109.3(2)
C14 N3 C9 110.0(2)
C10 N3 C9 107.2(2)
C2 C3 C4 120.1(3)
C2 C3 H3 115.6(15)
C4 C3 H3 124.3(16)
C3 C4 C5 118.1(3)
C3 C4 H4 122.7(14)
C5 C4 H4 119.2(13)
C13 N4 C12 124.4(3)
C13 N4 H4N 123.1(18)
C12 N4 H4N 112.3(18)
N1 C5 C4 122.1(3)
N1 C5 C6 114.2(2)
C4 C5 C6 123.7(3)
O1 C6 N2 125.3(3)
O1 C6 C5 121.8(3)
N2 C6 C5 112.9(2)
N2 C7 C8 110.1(2)
N2 C7 H7A 102.7(15)
C8 C7 H7A 115.5(15)
N2 C7 H7B 106.7(17)
C8 C7 H7B 110.4(17)
H7A C7 H7B 111(2)
C7 C8 C9 117.5(3)
C7 C8 H8B 108.1(12)
C9 C8 H8B 104.8(13)
C7 C8 H8A 113.3(14)
C9 C8 H8A 109.6(14)
H8B C8 H8A 102.0(19)
N3 C9 C8 117.3(3)
N3 C9 H9A 109.5(14)
C8 C9 H9A 106.5(15)
N3 C9 H9B 107.4(15)
C8 C9 H9B 108.9(15)
H9A C9 H9B 107(2)
N3 C10 C11 116.9(3)
N3 C10 H10B 107.1(12)
C11 C10 H10B 107.3(12)
N3 C10 H10A 108.3(15)
C11 C10 H10A 110.2(14)
H10B C10 H10A 106(2)
C12 C11 C10 116.3(2)
C12 C11 H11B 106.4(14)
C10 C11 H11B 107.6(14)
C12 C11 H11A 110.2(16)
C10 C11 H11A 107.2(16)
H11B C11 H11A 109(2)
N4 C12 C11 111.6(3)
N4 C12 H12B 108.8(16)
C11 C12 H12B 106.8(15)
N4 C12 H12A 110.0(13)
C11 C12 H12A 112.1(14)
H12B C12 H12A 107(2)
O2 C13 N4 125.0(3)
O2 C13 C1 121.9(3)
N4 C13 C1 113.1(2)
N3 C14 H14C 112.6(18)
N3 C14 H14A 110.7(14)
H14C C14 H14A 102(2)
N3 C14 H14B 110.3(17)
H14C C14 H14B 112(2)
H14A C14 H14B 108(2)

loop_
_geom_bond_atom_site_label_1
_geom_bond_atom_site_label_2
_geom_bond_distance
O1 C6 1.228(3)
N1 C5 1.326(3)
N1 C1 1.336(3)
C1 C2 1.380(4)
C1 C13 1.494(4)
O2 C13 1.237(3)
N2 C6 1.329(3)
N2 C7 1.439(4)
N2 H2N 0.91(3)
C2 C3 1.371(4)
C2 H2 0.98(3)
N3 C14 1.460(4)
N3 C10 1.475(3)
N3 C9 1.476(3)
C3 C4 1.377(4)
C3 H3 0.99(3)
C4 C5 1.386(4)
C4 H4 1.03(3)
N4 C13 1.327(4)
N4 C12 1.450(4)
N4 H4N 0.94(3)
C5 C6 1.505(4)
C7 C8 1.507(4)
C7 H7A 1.07(3)
C7 H7B 0.97(3)
C8 C9 1.518(4)
C8 H8B 0.97(2)
C8 H8A 1.00(3)
C9 H9A 1.03(3)
C9 H9B 1.03(3)
C10 C11 1.521(4)
C10 H10B 1.05(2)
C10 H10A 1.03(3)
C11 C12 1.508(4)
C11 H11B 0.97(3)
C11 H11A 1.02(3)
C12 H12B 0.97(3)
C12 H12A 0.99(2)
C14 H14C 0.97(3)
C14 H14A 1.02(3)
C14 H14B 1.00(3)

loop_
_geom_hbond_atom_site_label_D
_geom_hbond_atom_site_label_H
_geom_hbond_atom_site_label_A
_geom_hbond_distance_DH
_geom_hbond_distance_HA
_geom_hbond_distance_DA
_geom_hbond_angle_DHA
N4 H4N N3 0.94(3) 2.18(3) 2.993(4) 144(2)
N2 H2N N3 0.91(3) 2.41(3) 3.059(3) 128(2)
N2 H2N N1 0.91(3) 2.07(3) 2.565(3) 113(2)

loop_
_geom_torsion_atom_site_label_1
_geom_torsion_atom_site_label_2
_geom_torsion_atom_site_label_3
_geom_torsion_atom_site_label_4
_geom_torsion
C5 N1 C1 C2 0.8(4)
C5 N1 C1 C13 179.0(2)
N1 C1 C2 C3 -0.2(4)
C13 C1 C2 C3 -178.2(2)
C1 C2 C3 C4 -0.2(4)
C2 C3 C4 C5 -0.1(4)
C1 N1 C5 C4 -1.2(4)
C1 N1 C5 C6 179.9(2)
C3 C4 C5 N1 0.8(4)
C3 C4 C5 C6 179.6(2)
C7 N2 C6 O1 3.3(5)
C7 N2 C6 C5 -178.1(3)
N1 C5 C6 O1 179.7(2)
C4 C5 C6 O1 0.8(4)
N1 C5 C6 N2 1.0(3)
C4 C5 C6 N2 -177.9(3)
C6 N2 C7 C8 -147.2(3)
N2 C7 C8 C9 -55.6(4)
C14 N3 C9 C8 59.2(3)
C10 N3 C9 C8 178.1(3)
C7 C8 C9 N3 77.2(4)
C14 N3 C10 C11 -54.9(4)
C9 N3 C10 C11 -174.2(3)
N3 C10 C11 C12 -74.3(4)
C13 N4 C12 C11 162.0(3)
C10 C11 C12 N4 51.9(4)
C12 N4 C13 O2 -5.9(5)
C12 N4 C13 C1 175.8(2)
N1 C1 C13 O2 172.6(2)
C2 C1 C13 O2 -9.2(4)
N1 C1 C13 N4 -9.0(3)
C2 C1 C13 N4 169.2(2)

loop_
_cod_related_entry_id
_cod_related_entry_code
_cod_related_entry_database
1 21118206 ChemSpider
